data_2209445
loop_
_publ_author_name
'Silva, Luiz Everson da'
'Joussef, Antonio Carlos'
'Foro, Sabine'
'Schmidt, Boris'

_publ_section_title
;Bis[4-fluoro-<i>N</i>-(quinolin-8-yl)benzenesulfonamidato-\k^2^<i>N</i>,<i>N</i>']copper(II)
 dichloromethane hemisolvate
;
_journal_coeditor_code CI2067
_journal_issue 7
_journal_name_full 'Acta Crystallographica Section E'
_journal_page_first m1606
_journal_page_last m1608
_journal_paper_doi 10.1107/S1600536806022215
_journal_volume 62
_journal_year 2006
_chemical_formula_iupac '[Cu (C30 H20 F2 N4 O4 S2)], 0.5C H2 Cl2'
_chemical_formula_moiety 'C30 H20 Cu F2 N4 O4 S2, 0.5C H2 Cl2'
_chemical_formula_sum 'C30.5 H21 Cl Cu F2 N4 O4 S2'
_chemical_formula_weight 708.62
_chemical_name_systematic
;
Bis[4-fluoro-N-(quinolin-8-yl)benzenesulfonamidato-\k^2^N,N']copper(II)
dichloromethane hemisolvate
;
_space_group_IT_number 15
_symmetry_cell_setting monoclinic
_symmetry_space_group_name_Hall '-C 2yc'
_symmetry_space_group_name_H-M 'C 1 2/c 1'
_atom_sites_solution_hydrogens geom
_atom_sites_solution_primary direct
_atom_sites_solution_secondary difmap
_audit_creation_method SHELXL-97
_cell_angle_alpha 90.00
_cell_angle_beta 130.700(10)
_cell_angle_gamma 90.00
_cell_formula_units_Z 8
_cell_length_a 32.228(3)
_cell_length_b 10.4050(10)
_cell_length_c 23.817(2)
_cell_measurement_reflns_used 5953
_cell_measurement_temperature 299(2)
_cell_measurement_theta_max 23.36
_cell_measurement_theta_min 2.17
_cell_volume 6054.9(13)
_computing_cell_refinement
;
CrysAlis RED (Oxford Diffraction, 2004)
;
_computing_data_collection
;
CrysAlis CCD (Oxford Diffraction, 2004)
;
_computing_data_reduction
;
CrysAlis RED
;
_computing_molecular_graphics 'PLATON (Spek, 2003) and ORTEP-3 (Farrugia, 1997)'
_computing_publication_material SHELXL97
_computing_structure_refinement 'SHELXL97 (Sheldrick, 1997)'
_computing_structure_solution 'SHELXS97 (Sheldrick, 1997)'
_diffrn_ambient_temperature 299(2)
_diffrn_measured_fraction_theta_full 0.983
_diffrn_measured_fraction_theta_max 0.983
_diffrn_measurement_device_type
;
Oxford Diffraction Xcalibur diffractometer with a Sapphire CCD detector
;
_diffrn_measurement_method '\w and \f'
_diffrn_radiation_monochromator graphite
_diffrn_radiation_source 'fine-focus sealed tube'
_diffrn_radiation_type MoK\a
_diffrn_radiation_wavelength 0.71073
_diffrn_reflns_av_R_equivalents 0.0452
_diffrn_reflns_av_sigmaI/netI 0.0341
_diffrn_reflns_limit_h_max 40
_diffrn_reflns_limit_h_min -30
_diffrn_reflns_limit_k_max 12
_diffrn_reflns_limit_k_min -12
_diffrn_reflns_limit_l_max 23
_diffrn_reflns_limit_l_min -29
_diffrn_reflns_number 20303
_diffrn_reflns_theta_full 26.37
_diffrn_reflns_theta_max 26.37
_diffrn_reflns_theta_min 4.08
_diffrn_standards_decay_% 0
_diffrn_standards_number 0
_exptl_absorpt_coefficient_mu 1.004
_exptl_absorpt_correction_T_max 0.7527
_exptl_absorpt_correction_T_min 0.6896
_exptl_absorpt_correction_type analytical
_exptl_absorpt_process_details '(CrysAlis RED; Oxford Diffraction, 2004)'
_exptl_crystal_colour black
_exptl_crystal_density_diffrn 1.555
_exptl_crystal_density_method 'not measured'
_exptl_crystal_description Prism
_exptl_crystal_F_000 2880
_exptl_crystal_size_max 0.40
_exptl_crystal_size_mid 0.30
_exptl_crystal_size_min 0.30
_refine_diff_density_max 1.161
_refine_diff_density_min -0.726
_refine_ls_extinction_method none
_refine_ls_goodness_of_fit_ref 1.092
_refine_ls_hydrogen_treatment mixed
_refine_ls_matrix_type full
_refine_ls_number_parameters 460
_refine_ls_number_reflns 6074
_refine_ls_number_restraints 19
_refine_ls_restrained_S_all 1.091
_refine_ls_R_factor_all 0.0785
_refine_ls_R_factor_gt 0.0651
_refine_ls_shift/su_max 0.028
_refine_ls_shift/su_mean 0.003
_refine_ls_structure_factor_coef Fsqd
_refine_ls_weighting_details 'calc w=1/[\s^2^(Fo^2^)+(0.1168P)^2^+6.3418P] where P=(Fo^2^+2Fc^2^)/3'
_refine_ls_weighting_scheme calc
_refine_ls_wR_factor_gt 0.1846
_refine_ls_wR_factor_ref 0.2008
_reflns_number_gt 4591
_reflns_number_total 6074
_reflns_threshold_expression I>2\s(I)
_cod_data_source_file ci2067.cif
_cod_data_source_block I
_cod_depositor_comments
;
The following automatic conversions were performed:
'_symmetry_cell_setting' value 'Monoclinic' changed to 'monoclinic'
according to '/home/saulius/struct/CIF-dictionaries/cif_core.dic'
dictionary named 'cif_core.dic' version 2.4.1 from 2010-06-29.

Automatic conversion script
Id: cif_fix_enum 1527 2010-12-29 10:47:43Z saulius 

The following automatic conversions were performed:

'_symmetry_cell_setting' value 'Monoclinic' changed to 'monoclinic'
according to /home/saulius/struct/CIF-dictionaries/cif_core.dic
dictionary named 'cif_core.dic' version 2.4.1 from 2010-06-29.

Automatic conversion script
Id: cif_fix_values 1715 2011-07-08 13:25:40Z adriana 
;
_cod_original_sg_symbol_H-M 'C 2/c'
_cod_original_formula_sum 'C30.5 H21 Cl1 Cu F2 N4 O4 S2'
_cod_database_code 2209445
_cod_database_fobs_code 2209445

loop_
_symmetry_equiv_pos_as_xyz
'x, y, z'
'-x, y, -z+1/2'
'x+1/2, y+1/2, z'
'-x+1/2, y+1/2, -z+1/2'
'-x, -y, -z'
'x, -y, z-1/2'
'-x+1/2, -y+1/2, -z'
'x+1/2, -y+1/2, z-1/2'

loop_
_atom_site_type_symbol
_atom_site_label
_atom_site_fract_x
_atom_site_fract_y
_atom_site_fract_z
_atom_site_U_iso_or_equiv
_atom_site_adp_type
_atom_site_calc_flag
_atom_site_refinement_flags
_atom_site_occupancy
_atom_site_disorder_assembly
_atom_site_disorder_group
Cu Cu1 0.130653(18) 0.36706(4) 0.01543(3) 0.0524(2) Uani d . 1 . .
S S1 0.21553(4) 0.37014(12) 0.18383(6) 0.0672(3) Uani d . 1 . .
S S2 0.05294(4) 0.14269(9) -0.07874(6) 0.0580(3) Uani d . 1 A .
F F1 0.1132(3) 0.1651(6) 0.2961(4) 0.210(3) Uani d . 1 . .
F F2A 0.1450(8) -0.3606(6) -0.0342(15) 0.185(8) Uani d PD 0.69(3) A 1
F F2B 0.1884(17) -0.328(2) 0.038(2) 0.168(12) Uani d PD 0.31(3) A 2
O O1 0.22781(14) 0.2609(3) 0.1596(2) 0.0856(10) Uani d . 1 . .
O O2 0.25962(12) 0.4501(5) 0.2410(2) 0.1038(13) Uani d . 1 . .
O O3 0.04843(14) 0.1678(3) -0.0239(2) 0.0772(9) Uani d . 1 . .
O O4 0.00326(14) 0.1436(4) -0.1535(2) 0.0999(13) Uani d . 1 . .
N N1 0.16965(12) 0.4477(3) 0.11050(17) 0.0599(8) Uani d . 1 . .
N N2 0.06931(11) 0.4779(3) -0.01070(16) 0.0490(7) Uani d . 1 . .
N N3 0.09527(14) 0.2462(3) -0.0649(2) 0.0589(8) Uani d . 1 . .
N N4 0.18474(12) 0.3753(3) -0.00018(18) 0.0514(7) Uani d . 1 . .
C C1 0.14316(14) 0.5550(4) 0.1096(2) 0.0526(8) Uani d . 1 . .
C C2 0.16416(18) 0.6462(4) 0.1643(2) 0.0675(11) Uani d . 1 . .
H H2 0.2000 0.6388 0.2087 0.081 Uiso calc R 1 . .
C C3 0.13143(18) 0.7505(5) 0.1528(3) 0.0711(12) Uani d . 1 . .
H H3 0.1461 0.8112 0.1901 0.085 Uiso calc R 1 . .
C C4 0.07870(17) 0.7644(4) 0.0882(2) 0.0632(10) Uani d . 1 . .
H H4 0.0580 0.8341 0.0821 0.076 Uiso calc R 1 . .
C C5 0.05557(15) 0.6736(4) 0.0309(2) 0.0520(8) Uani d . 1 . .
C C6 0.00169(16) 0.6780(4) -0.0366(2) 0.0597(9) Uani d . 1 . .
H H6 -0.0212 0.7451 -0.0463 0.072 Uiso calc R 1 . .
C C7 -0.01719(16) 0.5841(4) -0.0881(2) 0.0650(10) Uani d . 1 . .
H H7 -0.0531 0.5862 -0.1326 0.078 Uiso calc R 1 . .
C C8 0.01780(15) 0.4845(4) -0.0737(2) 0.0593(9) Uani d . 1 . .
H H8 0.0046 0.4211 -0.1093 0.071 Uiso calc R 1 . .
C C9 0.08832(14) 0.5698(3) 0.04189(19) 0.0465(7) Uani d . 1 . .
C C10 0.18406(19) 0.3096(5) 0.2180(2) 0.0692(11) Uani d . 1 . .
C C11 0.1911(3) 0.3691(7) 0.2746(4) 0.111(2) Uani d . 1 . .
H H11 0.2124 0.4429 0.2961 0.134 Uiso calc R 1 . .
C C12 0.1659(4) 0.3181(11) 0.2999(5) 0.140(3) Uani d . 1 . .
H H12 0.1700 0.3581 0.3382 0.167 Uiso calc R 1 . .
C C13 0.1357(5) 0.2114(8) 0.2689(6) 0.137(3) Uani d . 1 . .
C C14 0.1272(4) 0.1536(6) 0.2124(5) 0.116(2) Uani d . 1 . .
H H14 0.1047 0.0816 0.1902 0.140 Uiso calc R 1 . .
C C15 0.1526(3) 0.2032(6) 0.1872(4) 0.0980(18) Uani d . 1 . .
H H15 0.1478 0.1625 0.1485 0.118 Uiso calc R 1 . .
C C16 0.11625(16) 0.2449(3) -0.1013(2) 0.0548(9) Uani d . 1 . .
C C17 0.09495(19) 0.1832(5) -0.1662(3) 0.0683(11) Uani d . 1 . .
H H17 0.0634 0.1337 -0.1908 0.082 Uiso calc R 1 . .
C C18 0.1214(2) 0.1956(5) -0.1954(3) 0.0779(13) Uani d . 1 . .
H H18 0.1067 0.1530 -0.2391 0.094 Uiso calc R 1 . .
C C19 0.16690(19) 0.2666(5) -0.1623(3) 0.0754(13) Uani d . 1 . .
H H19 0.1825 0.2745 -0.1841 0.090 Uiso calc R 1 . .
C C20 0.19109(17) 0.3294(4) -0.0944(2) 0.0620(10) Uani d . 1 . .
C C21 0.23915(17) 0.4034(5) -0.0537(3) 0.0679(11) Uani d . 1 . .
H H21 0.2575 0.4144 -0.0713 0.081 Uiso calc R 1 . .
C C22 0.25869(18) 0.4584(5) 0.0104(3) 0.0720(12) Uani d . 1 . .
H H22 0.2907 0.5065 0.0374 0.086 Uiso calc R 1 . .
C C23 0.23070(16) 0.4432(4) 0.0369(2) 0.0610(9) Uani d . 1 . .
H H23 0.2447 0.4815 0.0815 0.073 Uiso calc R 1 . .
C C24 0.16464(15) 0.3179(4) -0.0649(2) 0.0528(8) Uani d . 1 . .
C C25 0.0840(2) -0.0086(4) -0.0597(3) 0.0651(11) Uani d D 1 . .
C C26A 0.1321(4) -0.0399(16) 0.0086(6) 0.085(5) Uani d PD 0.69(3) A 1
H H26A 0.1500 0.0187 0.0475 0.102 Uiso calc PR 0.69(3) A 1
C C27A 0.1533(6) -0.1600(17) 0.0182(13) 0.120(8) Uani d PD 0.69(3) A 1
H H27A 0.1861 -0.1845 0.0639 0.144 Uiso calc PR 0.69(3) A 1
C C28A 0.1255(10) -0.2433(12) -0.0404(15) 0.116(9) Uani d PD 0.69(3) A 1
C C29A 0.0768(9) -0.2137(10) -0.1105(13) 0.120(6) Uani d PD 0.69(3) A 1
H H29A 0.0601 -0.2716 -0.1496 0.144 Uiso calc PR 0.69(3) A 1
C C30A 0.0538(6) -0.0912(11) -0.1198(7) 0.083(3) Uani d PD 0.69(3) A 1
H H30A 0.0200 -0.0673 -0.1643 0.099 Uiso calc PR 0.69(3) A 1
C C26B 0.1262(8) -0.018(4) 0.0144(11) 0.096(12) Uani d PD 0.31(3) A 2
H H26B 0.1307 0.0503 0.0429 0.116 Uiso calc PR 0.31(3) A 2
C C27B 0.1632(16) -0.117(3) 0.053(2) 0.144(18) Uani d PD 0.31(3) A 2
H H27B 0.1888 -0.1172 0.1042 0.173 Uiso calc PR 0.31(3) A 2
C C28B 0.1610(16) -0.215(2) 0.012(2) 0.107(10) Uani d PD 0.31(3) A 2
C C29B 0.116(2) -0.214(3) -0.062(2) 0.126(17) Uani d PD 0.31(3) A 2
H H29B 0.1095 -0.2856 -0.0901 0.151 Uiso calc PR 0.31(3) A 2
C C30B 0.0781(16) -0.111(2) -0.1001(19) 0.114(12) Uani d PD 0.31(3) A 2
H H30B 0.0499 -0.1140 -0.1512 0.137 Uiso calc PR 0.31(3) A 2
Cl Cl1 0.05397(9) 0.4840(2) 0.27079(12) 0.1410(7) Uani d . 1 . .
C C31 0.0000 0.5756(9) 0.2500 0.112(3) Uani d SD 1 . .
H H31 0.012(3) 0.626(3) 0.2921(15) 0.135 Uiso d D 1 . .

loop_
_atom_site_aniso_label
_atom_site_aniso_U_11
_atom_site_aniso_U_22
_atom_site_aniso_U_33
_atom_site_aniso_U_12
_atom_site_aniso_U_13
_atom_site_aniso_U_23
Cu1 0.0538(3) 0.0558(3) 0.0619(3) 0.01222(18) 0.0441(3) 0.00342(18)
S1 0.0471(5) 0.0933(8) 0.0583(6) 0.0228(5) 0.0331(5) 0.0159(5)
S2 0.0522(5) 0.0605(6) 0.0737(7) 0.0042(4) 0.0465(5) -0.0008(4)
F1 0.346(9) 0.189(5) 0.295(8) 0.023(5) 0.298(8) 0.042(5)
F2A 0.273(16) 0.063(4) 0.36(2) 0.064(6) 0.268(19) 0.054(6)
F2B 0.24(3) 0.100(11) 0.24(3) 0.099(15) 0.19(3) 0.066(15)
O1 0.084(2) 0.108(2) 0.093(2) 0.0515(19) 0.070(2) 0.0375(19)
O2 0.0445(16) 0.139(3) 0.081(2) 0.0086(18) 0.0199(17) 0.014(2)
O3 0.091(2) 0.0737(18) 0.117(3) 0.0033(16) 0.090(2) -0.0042(18)
O4 0.0558(19) 0.128(3) 0.088(3) -0.0003(18) 0.0348(19) 0.010(2)
N1 0.0503(17) 0.077(2) 0.0563(18) 0.0217(15) 0.0362(15) 0.0086(15)
N2 0.0488(15) 0.0560(16) 0.0471(15) 0.0089(13) 0.0335(13) -0.0009(12)
N3 0.070(2) 0.0567(17) 0.079(2) -0.0010(15) 0.0618(19) -0.0063(15)
N4 0.0520(17) 0.0507(16) 0.0628(19) 0.0134(13) 0.0423(16) 0.0106(13)
C1 0.0431(17) 0.070(2) 0.051(2) 0.0053(16) 0.0333(16) -0.0003(16)
C2 0.054(2) 0.086(3) 0.056(2) -0.0020(19) 0.033(2) -0.012(2)
C3 0.065(2) 0.084(3) 0.072(3) -0.009(2) 0.048(2) -0.027(2)
C4 0.063(2) 0.064(2) 0.078(3) 0.0031(18) 0.052(2) -0.0134(19)
C5 0.0535(19) 0.0562(19) 0.064(2) 0.0063(16) 0.0460(19) -0.0012(16)
C6 0.056(2) 0.065(2) 0.066(2) 0.0210(18) 0.043(2) 0.0067(18)
C7 0.046(2) 0.087(3) 0.057(2) 0.0176(19) 0.0313(18) 0.006(2)
C8 0.057(2) 0.068(2) 0.055(2) 0.0051(17) 0.0372(19) -0.0089(17)
C9 0.0468(17) 0.0554(19) 0.0503(18) 0.0051(14) 0.0373(16) 0.0017(15)
C10 0.068(3) 0.086(3) 0.059(2) 0.026(2) 0.044(2) 0.015(2)
C11 0.132(5) 0.137(6) 0.082(4) -0.006(4) 0.078(4) -0.010(3)
C12 0.185(8) 0.181(8) 0.111(5) 0.011(7) 0.123(6) 0.003(6)
C13 0.225(10) 0.115(6) 0.188(8) 0.042(6) 0.186(9) 0.043(6)
C14 0.165(7) 0.088(4) 0.159(7) 0.011(4) 0.134(6) 0.013(4)
C15 0.144(5) 0.090(4) 0.117(4) 0.024(4) 0.111(5) 0.007(3)
C16 0.061(2) 0.0516(19) 0.072(2) 0.0133(16) 0.053(2) 0.0055(17)
C17 0.070(3) 0.080(3) 0.070(3) 0.005(2) 0.052(2) -0.003(2)
C18 0.083(3) 0.100(4) 0.073(3) 0.008(3) 0.060(3) -0.005(3)
C19 0.070(3) 0.111(4) 0.069(3) 0.019(3) 0.056(2) 0.014(2)
C20 0.062(2) 0.073(2) 0.072(3) 0.0193(19) 0.053(2) 0.017(2)
C21 0.059(2) 0.087(3) 0.078(3) 0.011(2) 0.053(2) 0.014(2)
C22 0.056(2) 0.079(3) 0.088(3) 0.007(2) 0.050(2) 0.012(2)
C23 0.057(2) 0.059(2) 0.070(2) 0.0069(17) 0.043(2) 0.0031(18)
C24 0.056(2) 0.0542(19) 0.061(2) 0.0171(16) 0.0435(18) 0.0126(16)
C25 0.080(3) 0.057(2) 0.093(3) 0.004(2) 0.071(3) 0.003(2)
C26A 0.058(5) 0.094(11) 0.119(8) 0.031(5) 0.064(6) 0.030(6)
C27A 0.126(10) 0.084(11) 0.22(2) 0.060(9) 0.146(14) 0.072(13)
C28A 0.162(16) 0.061(6) 0.22(2) 0.060(9) 0.169(19) 0.073(10)
C29A 0.225(18) 0.054(5) 0.172(15) -0.007(7) 0.170(16) -0.018(7)
C30A 0.129(9) 0.047(5) 0.118(7) 0.006(5) 0.101(7) -0.011(5)
C26B 0.095(19) 0.068(12) 0.19(3) 0.041(11) 0.12(2) 0.050(14)
C27B 0.24(4) 0.09(2) 0.26(4) 0.05(2) 0.23(4) 0.05(2)
C28B 0.12(2) 0.078(18) 0.17(3) 0.021(15) 0.12(2) 0.005(18)
C29B 0.25(4) 0.069(16) 0.11(2) 0.08(2) 0.14(3) 0.024(16)
C30B 0.18(3) 0.063(14) 0.18(3) 0.042(16) 0.15(3) 0.009(15)
Cl1 0.1446(16) 0.1107(13) 0.1295(15) 0.0296(11) 0.0724(14) 0.0136(11)
C31 0.139(8) 0.096(6) 0.113(7) 0.000 0.087(7) 0.000

loop_
_atom_type_symbol
_atom_type_description
_atom_type_scat_dispersion_real
_atom_type_scat_dispersion_imag
_atom_type_scat_source
C C 0.0033 0.0016 'International Tables Vol C Tables 4.2.6.8 and 6.1.1.4'
H H 0.0000 0.0000 'International Tables Vol C Tables 4.2.6.8 and 6.1.1.4'
Cl Cl 0.1484 0.1585 'International Tables Vol C Tables 4.2.6.8 and 6.1.1.4'
Cu Cu 0.3201 1.2651 'International Tables Vol C Tables 4.2.6.8 and 6.1.1.4'
F F 0.0171 0.0103 'International Tables Vol C Tables 4.2.6.8 and 6.1.1.4'
N N 0.0061 0.0033 'International Tables Vol C Tables 4.2.6.8 and 6.1.1.4'
O O 0.0106 0.0060 'International Tables Vol C Tables 4.2.6.8 and 6.1.1.4'
S S 0.1246 0.1234 'International Tables Vol C Tables 4.2.6.8 and 6.1.1.4'

loop_
_geom_angle_atom_site_label_1
_geom_angle_atom_site_label_2
_geom_angle_atom_site_label_3
_geom_angle_site_symmetry_1
_geom_angle
_geom_angle_publ_flag
N3 Cu1 N1 . 164.82(15) y
N3 Cu1 N2 . 104.04(13) y
N1 Cu1 N2 . 82.50(12) y
N3 Cu1 N4 . 82.33(13) y
N1 Cu1 N4 . 102.70(13) y
N2 Cu1 N4 . 135.84(12) y
O2 S1 O1 . 118.6(2) ?
O2 S1 N1 . 112.7(2) ?
O1 S1 N1 . 105.19(19) ?
O2 S1 C10 . 106.3(2) ?
O1 S1 C10 . 106.9(2) ?
N1 S1 C10 . 106.48(18) ?
O4 S2 O3 . 116.2(2) ?
O4 S2 N3 . 111.6(2) ?
O3 S2 N3 . 105.74(18) ?
O4 S2 C25 . 108.4(3) ?
O3 S2 C25 . 107.9(2) ?
N3 S2 C25 . 106.53(18) ?
C1 N1 S1 . 123.0(3) ?
C1 N1 Cu1 . 114.0(2) ?
S1 N1 Cu1 . 119.9(2) ?
C8 N2 C9 . 118.9(3) ?
C8 N2 Cu1 . 129.3(2) ?
C9 N2 Cu1 . 110.9(2) ?
C16 N3 S2 . 123.9(3) ?
C16 N3 Cu1 . 114.1(3) ?
S2 N3 Cu1 . 121.28(18) ?
C23 N4 C24 . 119.2(3) ?
C23 N4 Cu1 . 128.7(3) ?
C24 N4 Cu1 . 111.2(2) ?
C2 C1 N1 . 128.0(3) ?
C2 C1 C9 . 118.5(3) ?
N1 C1 C9 . 113.4(3) ?
C1 C2 C3 . 120.1(4) ?
C1 C2 H2 . 119.9 ?
C3 C2 H2 . 119.9 ?
C4 C3 C2 . 121.6(4) ?
C4 C3 H3 . 119.2 ?
C2 C3 H3 . 119.2 ?
C3 C4 C5 . 120.2(4) ?
C3 C4 H4 . 119.9 ?
C5 C4 H4 . 119.9 ?
C6 C5 C4 . 124.5(3) ?
C6 C5 C9 . 117.1(3) ?
C4 C5 C9 . 118.3(3) ?
C7 C6 C5 . 120.1(3) ?
C7 C6 H6 . 119.9 ?
C5 C6 H6 . 119.9 ?
C6 C7 C8 . 119.6(4) ?
C6 C7 H7 . 120.2 ?
C8 C7 H7 . 120.2 ?
N2 C8 C7 . 121.9(4) ?
N2 C8 H8 . 119.0 ?
C7 C8 H8 . 119.0 ?
N2 C9 C5 . 122.2(3) ?
N2 C9 C1 . 116.6(3) ?
C5 C9 C1 . 121.2(3) ?
C15 C10 C11 . 119.5(5) ?
C15 C10 S1 . 119.4(4) ?
C11 C10 S1 . 121.0(5) ?
C10 C11 C12 . 119.1(7) ?
C10 C11 H11 . 120.4 ?
C12 C11 H11 . 120.4 ?
C13 C12 C11 . 119.7(7) ?
C13 C12 H12 . 120.1 ?
C11 C12 H12 . 120.1 ?
C14 C13 C12 . 122.1(7) ?
C14 C13 F1 . 120.5(10) ?
C12 C13 F1 . 117.3(8) ?
C13 C14 C15 . 118.5(8) ?
C13 C14 H14 . 120.7 ?
C15 C14 H14 . 120.7 ?
C10 C15 C14 . 120.9(6) ?
C10 C15 H15 . 119.6 ?
C14 C15 H15 . 119.6 ?
C17 C16 N3 . 127.6(4) ?
C17 C16 C24 . 118.8(3) ?
N3 C16 C24 . 113.6(3) ?
C16 C17 C18 . 119.4(4) ?
C16 C17 H17 . 120.3 ?
C18 C17 H17 . 120.3 ?
C19 C18 C17 . 122.7(4) ?
C19 C18 H18 . 118.7 ?
C17 C18 H18 . 118.7 ?
C18 C19 C20 . 119.9(4) ?
C18 C19 H19 . 120.0 ?
C20 C19 H19 . 120.0 ?
C21 C20 C19 . 125.3(4) ?
C21 C20 C24 . 117.0(4) ?
C19 C20 C24 . 117.7(4) ?
C22 C21 C20 . 120.4(4) ?
C22 C21 H21 . 119.8 ?
C20 C21 H21 . 119.8 ?
C21 C22 C23 . 120.0(4) ?
C21 C22 H22 . 120.0 ?
C23 C22 H22 . 120.0 ?
N4 C23 C22 . 121.6(4) ?
N4 C23 H23 . 119.2 ?
C22 C23 H23 . 119.2 ?
N4 C24 C16 . 116.7(3) ?
N4 C24 C20 . 121.9(4) ?
C16 C24 C20 . 121.4(4) ?
C26B C25 C30B . 115(2) ?
C26A C25 C30A . 124.7(9) ?
C26B C25 S2 . 108.8(18) ?
C30B C25 S2 . 136.5(16) ?
C26A C25 S2 . 122.3(8) ?
C30A C25 S2 . 113.0(7) ?
C27A C26A C25 . 118.1(14) ?
C27A C26A H26A . 120.9 ?
C25 C26A H26A . 120.9 ?
C26A C27A C28A . 118.9(14) ?
C26A C27A H27A . 120.5 ?
C28A C27A H27A . 120.5 ?
F2A C28A C27A . 121.2(17) ?
F2A C28A C29A . 114.6(16) ?
C27A C28A C29A . 124.2(11) ?
C28A C29A C30A . 116.9(11) ?
C28A C29A H29A . 121.5 ?
C30A C29A H29A . 121.5 ?
C25 C30A C29A . 117.0(11) ?
C25 C30A H30A . 121.5 ?
C29A C30A H30A . 121.5 ?
C25 C26B C27B . 128(4) ?
C25 C26B H26B . 115.8 ?
C27B C26B H26B . 115.9 ?
C28B C27B C26B . 118(4) ?
C28B C27B H27B . 121.2 ?
C26B C27B H27B . 121.2 ?
F2B C28B C27B . 127(3) ?
F2B C28B C29B . 115(2) ?
C27B C28B C29B . 115(2) ?
C28B C29B C30B . 125(2) ?
C28B C29B H29B . 117.4 ?
C30B C29B H29B . 117.4 ?
C25 C30B C29B . 118(2) ?
C25 C30B H30B . 120.8 ?
C29B C30B H30B . 120.8 ?
Cl1 C31 Cl1 2 114.0(6) ?
Cl1 C31 H31 2 105(4) ?
Cl1 C31 H31 . 110(4) ?

loop_
_geom_bond_atom_site_label_1
_geom_bond_atom_site_label_2
_geom_bond_site_symmetry_2
_geom_bond_distance
_geom_bond_publ_flag
Cu1 N3 . 1.923(3) y
Cu1 N1 . 1.923(3) y
Cu1 N2 . 2.005(3) y
Cu1 N4 . 2.007(3) y
S1 O2 . 1.429(4) ?
S1 O1 . 1.442(3) ?
S1 N1 . 1.587(3) ?
S1 C10 . 1.779(5) ?
S2 O4 . 1.419(4) ?
S2 O3 . 1.429(3) ?
S2 N3 . 1.595(3) ?
S2 C25 . 1.759(4) ?
F1 C13 . 1.339(8) ?
F2A C28A . 1.337(12) ?
F2B C28B . 1.353(17) ?
N1 C1 . 1.397(5) ?
N2 C8 . 1.328(5) ?
N2 C9 . 1.363(5) ?
N3 C16 . 1.403(5) ?
N4 C23 . 1.329(5) ?
N4 C24 . 1.360(5) ?
C1 C2 . 1.379(6) ?
C1 C9 . 1.425(5) ?
C2 C3 . 1.411(6) ?
C2 H2 . 0.93 ?
C3 C4 . 1.366(6) ?
C3 H3 . 0.93 ?
C4 C5 . 1.409(5) ?
C4 H4 . 0.93 ?
C5 C6 . 1.400(5) ?
C5 C9 . 1.410(5) ?
C6 C7 . 1.363(6) ?
C6 H6 . 0.93 ?
C7 C8 . 1.399(5) ?
C7 H7 . 0.93 ?
C8 H8 . 0.93 ?
C10 C15 . 1.349(8) ?
C10 C11 . 1.361(7) ?
C11 C12 . 1.394(10) ?
C11 H11 . 0.93 ?
C12 C13 . 1.336(12) ?
C12 H12 . 0.93 ?
C13 C14 . 1.327(11) ?
C14 C15 . 1.394(8) ?
C14 H14 . 0.93 ?
C15 H15 . 0.93 ?
C16 C17 . 1.376(6) ?
C16 C24 . 1.413(6) ?
C17 C18 . 1.412(6) ?
C17 H17 . 0.93 ?
C18 C19 . 1.346(7) ?
C18 H18 . 0.93 ?
C19 C20 . 1.417(7) ?
C19 H19 . 0.93 ?
C20 C21 . 1.405(6) ?
C20 C24 . 1.419(5) ?
C21 C22 . 1.342(7) ?
C21 H21 . 0.93 ?
C22 C23 . 1.407(6) ?
C22 H22 . 0.93 ?
C23 H23 . 0.93 ?
C25 C26B . 1.359(18) ?
C25 C30B . 1.367(17) ?
C25 C26A . 1.367(10) ?
C25 C30A . 1.385(10) ?
C26A C27A . 1.370(16) ?
C26A H26A . 0.93 ?
C27A C28A . 1.369(16) ?
C27A H27A . 0.93 ?
C28A C29A . 1.388(16) ?
C29A C30A . 1.418(14) ?
C29A H29A . 0.93 ?
C30A H30A . 0.93 ?
C26B C27B . 1.37(2) ?
C26B H26B . 0.93 ?
C27B C28B . 1.37(2) ?
C27B H27B . 0.93 ?
C28B C29B . 1.39(2) ?
C29B C30B . 1.41(2) ?
C29B H29B . 0.93 ?
C30B H30B . 0.93 ?
Cl1 C31 . 1.748(6) ?
C31 Cl1 2 1.748(6) ?
C31 H31 . 0.961(18) ?

loop_
_geom_hbond_atom_site_label_D
_geom_hbond_atom_site_label_H
_geom_hbond_atom_site_label_A
_geom_hbond_site_symmetry_A
_geom_hbond_distance_DH
_geom_hbond_distance_HA
_geom_hbond_distance_DA
_geom_hbond_angle_DHA
C19 H19 O1 7 0.93 2.58 3.363(5) 143
C6 H6 O3 5_565 0.93 2.51 3.209(4) 132

loop_
_geom_torsion_atom_site_label_1
_geom_torsion_atom_site_label_2
_geom_torsion_atom_site_label_3
_geom_torsion_atom_site_label_4
_geom_torsion
O2 S1 N1 C1 -55.1(4)
O1 S1 N1 C1 174.3(3)
C10 S1 N1 C1 61.0(4)
O2 S1 N1 Cu1 146.1(2)
O1 S1 N1 Cu1 15.5(3)
C10 S1 N1 Cu1 -97.8(3)
N3 Cu1 N1 C1 -130.3(5)
N2 Cu1 N1 C1 -13.6(3)
N4 Cu1 N1 C1 121.8(3)
N3 Cu1 N1 S1 30.4(6)
N2 Cu1 N1 S1 147.1(2)
N4 Cu1 N1 S1 -77.5(2)
N3 Cu1 N2 C8 -10.8(4)
N1 Cu1 N2 C8 -176.8(4)
N4 Cu1 N2 C8 82.6(4)
N3 Cu1 N2 C9 -179.9(2)
N1 Cu1 N2 C9 14.0(2)
N4 Cu1 N2 C9 -86.5(3)
O4 S2 N3 C16 -60.9(4)
O3 S2 N3 C16 171.9(3)
C25 S2 N3 C16 57.2(4)
O4 S2 N3 Cu1 129.4(3)
O3 S2 N3 Cu1 2.3(3)
C25 S2 N3 Cu1 -112.4(2)
N1 Cu1 N3 C16 -122.4(5)
N2 Cu1 N3 C16 123.5(3)
N4 Cu1 N3 C16 -11.9(3)
N1 Cu1 N3 S2 48.2(6)
N2 Cu1 N3 S2 -65.9(2)
N4 Cu1 N3 S2 158.7(2)
N3 Cu1 N4 C23 -178.6(3)
N1 Cu1 N4 C23 -13.1(3)
N2 Cu1 N4 C23 79.1(4)
N3 Cu1 N4 C24 12.6(2)
N1 Cu1 N4 C24 178.0(2)
N2 Cu1 N4 C24 -89.7(3)
S1 N1 C1 C2 32.7(6)
Cu1 N1 C1 C2 -167.3(4)
S1 N1 C1 C9 -149.3(3)
Cu1 N1 C1 C9 10.7(4)
N1 C1 C2 C3 178.5(4)
C9 C1 C2 C3 0.6(6)
C1 C2 C3 C4 0.0(7)
C2 C3 C4 C5 0.0(7)
C3 C4 C5 C6 178.6(4)
C3 C4 C5 C9 -0.5(6)
C4 C5 C6 C7 -178.8(4)
C9 C5 C6 C7 0.4(6)
C5 C6 C7 C8 -1.0(6)
C9 N2 C8 C7 1.1(6)
Cu1 N2 C8 C7 -167.3(3)
C6 C7 C8 N2 0.3(7)
C8 N2 C9 C5 -1.7(5)
Cu1 N2 C9 C5 168.6(3)
C8 N2 C9 C1 177.4(3)
Cu1 N2 C9 C1 -12.2(4)
C6 C5 C9 N2 1.0(5)
C4 C5 C9 N2 -179.8(3)
C6 C5 C9 C1 -178.1(3)
C4 C5 C9 C1 1.1(5)
C2 C1 C9 N2 179.7(4)
N1 C1 C9 N2 1.5(5)
C2 C1 C9 C5 -1.1(5)
N1 C1 C9 C5 -179.3(3)
O2 S1 C10 C15 -160.1(4)
O1 S1 C10 C15 -32.5(5)
N1 S1 C10 C15 79.6(4)
O2 S1 C10 C11 20.2(5)
O1 S1 C10 C11 147.7(5)
N1 S1 C10 C11 -100.2(5)
C15 C10 C11 C12 0.5(10)
S1 C10 C11 C12 -179.7(6)
C10 C11 C12 C13 0.6(13)
C11 C12 C13 C14 -2.4(16)
C11 C12 C13 F1 178.8(8)
C12 C13 C14 C15 2.9(14)
F1 C13 C14 C15 -178.3(8)
C11 C10 C15 C14 0.0(9)
S1 C10 C15 C14 -179.7(5)
C13 C14 C15 C10 -1.7(11)
S2 N3 C16 C17 19.5(6)
Cu1 N3 C16 C17 -170.2(4)
S2 N3 C16 C24 -161.1(3)
Cu1 N3 C16 C24 9.2(4)
N3 C16 C17 C18 178.5(4)
C24 C16 C17 C18 -0.9(6)
C16 C17 C18 C19 -0.4(8)
C17 C18 C19 C20 1.9(8)
C18 C19 C20 C21 178.4(5)
C18 C19 C20 C24 -2.1(7)
C19 C20 C21 C22 -179.7(4)
C24 C20 C21 C22 0.8(6)
C20 C21 C22 C23 -0.7(7)
C24 N4 C23 C22 0.8(5)
Cu1 N4 C23 C22 -167.3(3)
C21 C22 C23 N4 -0.1(6)
C23 N4 C24 C16 178.8(3)
Cu1 N4 C24 C16 -11.2(4)
C23 N4 C24 C20 -0.6(5)
Cu1 N4 C24 C20 169.5(3)
C17 C16 C24 N4 -178.8(4)
N3 C16 C24 N4 1.7(5)
C17 C16 C24 C20 0.6(6)
N3 C16 C24 C20 -178.9(3)
C21 C20 C24 N4 -0.2(5)
C19 C20 C24 N4 -179.7(4)
C21 C20 C24 C16 -179.6(4)
C19 C20 C24 C16 0.9(6)
O4 S2 C25 C26B -169.4(11)
O3 S2 C25 C26B -42.8(11)
N3 S2 C25 C26B 70.3(11)
O4 S2 C25 C30B 15(2)
O3 S2 C25 C30B 141(2)
N3 S2 C25 C30B -105(2)
O4 S2 C25 C26A -178.6(7)
O3 S2 C25 C26A -52.0(7)
N3 S2 C25 C26A 61.2(7)
O4 S2 C25 C30A -0.5(7)
O3 S2 C25 C30A 126.1(6)
N3 S2 C25 C30A -120.7(6)
C26B C25 C26A C27A 146(7)
C30B C25 C26A C27A -9.2(18)
C30A C25 C26A C27A 2.2(11)
S2 C25 C26A C27A -179.9(6)
C25 C26A C27A C28A -0.4(12)
C26A C27A C28A F2A 178.5(9)
C26A C27A C28A C29A 1.0(18)
F2A C28A C29A C30A 179.1(10)
C27A C28A C29A C30A -3(2)
C26B C25 C30A C29A -18(2)
C30B C25 C30A C29A 21(4)
C26A C25 C30A C29A -4.5(15)
S2 C25 C30A C29A 177.5(9)
C28A C29A C30A C25 4.7(17)
C30B C25 C26B C27B 0.7(19)
C26A C25 C26B C27B -26(6)
C30A C25 C26B C27B 19(2)
S2 C25 C26B C27B -176.2(10)
C25 C26B C27B C28B 5(2)
C26B C27B C28B F2B -171(2)
C26B C27B C28B C29B -10(4)
F2B C28B C29B C30B 174(3)
C27B C28B C29B C30B 10(5)
C26B C25 C30B C29B -1(4)
C26A C25 C30B C29B 6(3)
C30A C25 C30B C29B -153(6)
S2 C25 C30B C29B 175(2)
C28B C29B C30B C25 -5(5)
